data_4064389
loop_
_publ_author_name
'Ringenberg, Mark R.'
'Gray, Danielle L.'
'Rauchfuss, Thomas B.'

_publ_contact_author
; 
Danielle L. Gray 
University of Illinois 
School of Chemical Sciences, Box 59-1 
505 South Mathews Avenue 
Urbana, Illinois  61801 
USA 
;
_publ_section_title
;
 Oxidative Addition of a Diphosphine Anhydride to Iron(0) and Nickel(0): A
 Simple Approach to Installing Four Ligands
;
_journal_issue 10
_journal_name_full Organometallics
_journal_page_first 2885
_journal_paper_doi 10.1021/om200073k
_journal_volume 30
_journal_year 2011
_chemical_formula_moiety 'C38 H28 Ni O3 P2, 2(C H2 Cl2)'
_chemical_formula_sum 'C40 H32 Cl4 Ni O3 P2'
_chemical_formula_weight 823.11
_chemical_name_systematic
; 
? 
;
_space_group_IT_number 2
_symmetry_cell_setting triclinic
_symmetry_space_group_name_Hall '-P 1'
_symmetry_space_group_name_H-M 'P -1'
_atom_sites_solution_hydrogens geom
_atom_sites_solution_primary direct
_atom_sites_solution_secondary difmap
_audit_creation_method SHELXL-97
_audit_update_record
; 
? 
;
_cell_angle_alpha 88.217(5)
_cell_angle_beta 75.154(4)
_cell_angle_gamma 70.221(4)
_cell_formula_units_Z 2
_cell_length_a 9.2924(7)
_cell_length_b 12.4785(10)
_cell_length_c 17.5116(14)
_cell_measurement_reflns_used 9900
_cell_measurement_temperature 193(2)
_cell_measurement_theta_max 26.81
_cell_measurement_theta_min 2.41
_cell_volume 1843.5(3)
_computing_cell_refinement 'SAINT V7.23A (Bruker, 2005)'
_computing_data_collection 'APEX2 V2.0-1 (Bruker, 2004)'
_computing_data_reduction
; 
SAINT V7.23A, XPREP V2005/2, SADABS V2007/4, TWINABS V2007/5 
(Bruker, 2005 & 2007) 
;
_computing_molecular_graphics
; 
SHELXTL V6.12 (Bruker, 2005), CrystalMaker v2.1.3 (CrystalMaker, 1994) 
;
_computing_publication_material 'XCIF V6.12 (Bruker, 2005)'
_computing_structure_refinement 'SHELXTL V6.12 (Bruker, 2005)'
_computing_structure_solution 'SHELXTL V6.12 (Bruker, 2005)'
_diffrn_ambient_temperature 193(2)
_diffrn_measured_fraction_theta_full 0.995
_diffrn_measured_fraction_theta_max 0.995
_diffrn_measurement_device 'Bruker Kappa/ApexII CCD'
_diffrn_measurement_method 'profile data from \f and \w scans'
_diffrn_radiation_monochromator graphite
_diffrn_radiation_source 'fine-focus sealed tube'
_diffrn_radiation_type MoK\a
_diffrn_radiation_wavelength 0.71073
_diffrn_radiation_wavelength_id ba47ias
_diffrn_reflns_av_R_equivalents 0.0425
_diffrn_reflns_av_sigmaI/netI 0.0351
_diffrn_reflns_limit_h_max 11
_diffrn_reflns_limit_h_min -11
_diffrn_reflns_limit_k_max 15
_diffrn_reflns_limit_k_min -15
_diffrn_reflns_limit_l_max 21
_diffrn_reflns_limit_l_min -21
_diffrn_reflns_number 36549
_diffrn_reflns_theta_full 25.43
_diffrn_reflns_theta_max 25.43
_diffrn_reflns_theta_min 1.74
_exptl_absorpt_coefficient_mu 0.942
_exptl_absorpt_correction_T_max 0.8423
_exptl_absorpt_correction_T_min 0.7706
_exptl_absorpt_correction_type integration
_exptl_absorpt_process_details 'SHELXTL/XPREP V2005/2 (Bruker, 2005)'
_exptl_crystal_colour red
_exptl_crystal_density_diffrn 1.483
_exptl_crystal_density_method 'not measured'
_exptl_crystal_description block
_exptl_crystal_F_000 844
_exptl_crystal_id ba47ias
_exptl_crystal_preparation
; 
The data crystal was mounted using oil (Parantone-N, Exxon) to a 
0.3 mm cryo-loop (Hampton Research) with the (1 0 0) scattering 
planes roughly normal to the spindle axis. 
;
_exptl_crystal_size_max 0.459
_exptl_crystal_size_mid 0.445
_exptl_crystal_size_min 0.344
_refine_diff_density_max 0.489
_refine_diff_density_min -0.470
_refine_diff_density_rms 0.057
_refine_ls_extinction_method none
_refine_ls_goodness_of_fit_ref 0.987
_refine_ls_hydrogen_treatment noref
_refine_ls_matrix_type full
_refine_ls_number_parameters 479
_refine_ls_number_reflns 6776
_refine_ls_number_restraints 42
_refine_ls_restrained_S_all 0.999
_refine_ls_R_factor_all 0.0441
_refine_ls_R_factor_gt 0.0331
_refine_ls_shift/su_max 0.001
_refine_ls_shift/su_mean 0.000
_refine_ls_structure_factor_coef Fsqd
_refine_ls_weighting_details 'calc w=1/[\s^2^(Fo^2^)+(0.0392P)^2^+1.3638P] where P=(Fo^2^+2Fc^2^)/3'
_refine_ls_weighting_scheme calc
_refine_ls_wR_factor_gt 0.0795
_refine_ls_wR_factor_ref 0.0850
_reflns_number_gt 5670
_reflns_number_total 6776
_reflns_threshold_expression >2sigma(I)
_cod_data_source_file om200073k_si_002.cif
_cod_data_source_block ba47ias
_cod_depositor_comments
;
The following automatic conversions were performed:

'_symmetry_cell_setting' value 'Triclinic' changed to 'triclinic'
according to /home/saulius/struct/CIF-dictionaries/cif_core.dic
dictionary named 'cif_core.dic' version 2.4.1 from 2010-06-29.

Automatic conversion script
Id: cif_fix_values 1715 2011-07-08 13:25:40Z adriana 
;
_cod_original_sg_symbol_H-M 'P-1   '
_cod_database_code 4064389

loop_
_symmetry_equiv_pos_as_xyz
'x, y, z'
'-x, -y, -z'

loop_
_atom_site_label
_atom_site_type_symbol
_atom_site_fract_x
_atom_site_fract_y
_atom_site_fract_z
_atom_site_U_iso_or_equiv
_atom_site_adp_type
_atom_site_occupancy
_atom_site_symmetry_multiplicity
_atom_site_calc_flag
_atom_site_refinement_flags
_atom_site_disorder_assembly
_atom_site_disorder_group
Ni1 Ni 0.73494(3) 0.24600(2) 0.235985(16) 0.01956(9) Uani 1 1 d . . .
P1 P 0.63946(6) 0.32773(5) 0.13842(3) 0.01858(13) Uani 1 1 d . . .
P2 P 0.76862(6) 0.18598(5) 0.35045(3) 0.02006(13) Uani 1 1 d . . .
O1 O 0.81218(18) 0.36788(14) 0.24519(10) 0.0298(4) Uani 1 1 d . . .
O2 O 0.8710(2) 0.52569(15) 0.23278(11) 0.0391(4) Uani 1 1 d . . .
O3 O 0.71764(18) 0.07042(14) 0.15213(9) 0.0284(4) Uani 1 1 d . . .
Cl1 Cl 0.45582(8) -0.00576(6) 0.10875(4) 0.04527(18) Uani 1 1 d . . .
Cl2 Cl 0.12683(9) 0.00521(8) 0.15347(6) 0.0665(2) Uani 1 1 d . . .
C1 C 0.7852(3) 0.4719(2) 0.22680(13) 0.0255(5) Uani 1 1 d . . .
C2 C 0.6374(3) 0.53411(19) 0.19960(13) 0.0235(5) Uani 1 1 d . . .
C3 C 0.5590(2) 0.48186(18) 0.16280(13) 0.0216(5) Uani 1 1 d . . .
C4 C 0.4224(3) 0.5488(2) 0.14211(14) 0.0281(5) Uani 1 1 d . . .
H4A H 0.3702 0.5136 0.1162 0.034 Uiso 1 1 calc R . .
C5 C 0.3613(3) 0.6659(2) 0.15879(15) 0.0338(6) Uani 1 1 d . . .
H5A H 0.2659 0.7102 0.1461 0.041 Uiso 1 1 calc R . .
C6 C 0.4396(3) 0.7177(2) 0.19391(15) 0.0363(6) Uani 1 1 d . . .
H6A H 0.3988 0.7980 0.2051 0.044 Uiso 1 1 calc R . .
C7 C 0.5778(3) 0.6526(2) 0.21276(14) 0.0310(6) Uani 1 1 d . . .
H7A H 0.6333 0.6892 0.2351 0.037 Uiso 1 1 calc R . .
C8 C 0.7906(2) 0.31196(19) 0.04497(12) 0.0204(5) Uani 1 1 d . . .
C9 C 0.8159(3) 0.4058(2) 0.00645(14) 0.0265(5) Uani 1 1 d . . .
H9A H 0.7509 0.4807 0.0278 0.032 Uiso 1 1 calc R . .
C10 C 0.9355(3) 0.3905(2) -0.06290(15) 0.0329(6) Uani 1 1 d . . .
H10A H 0.9522 0.4549 -0.0889 0.040 Uiso 1 1 calc R . .
C11 C 1.0302(3) 0.2820(2) -0.09412(14) 0.0328(6) Uani 1 1 d . . .
H11A H 1.1117 0.2718 -0.1417 0.039 Uiso 1 1 calc R . .
C12 C 1.0069(3) 0.1878(2) -0.05619(15) 0.0330(6) Uani 1 1 d . . .
H12A H 1.0726 0.1131 -0.0777 0.040 Uiso 1 1 calc R . .
C13 C 0.8874(3) 0.2026(2) 0.01339(14) 0.0277(5) Uani 1 1 d . . .
H13A H 0.8718 0.1379 0.0394 0.033 Uiso 1 1 calc R . .
C14 C 0.4751(2) 0.29968(18) 0.11575(13) 0.0209(5) Uani 1 1 d . . .
C15 C 0.3508(3) 0.2963(2) 0.17912(15) 0.0294(5) Uani 1 1 d . . .
H15A H 0.3607 0.2975 0.2317 0.035 Uiso 1 1 calc R . .
C16 C 0.2127(3) 0.2911(2) 0.16539(16) 0.0348(6) Uani 1 1 d . . .
H16A H 0.1271 0.2907 0.2088 0.042 Uiso 1 1 calc R . .
C17 C 0.1992(3) 0.2865(2) 0.08918(16) 0.0341(6) Uani 1 1 d . . .
H17A H 0.1040 0.2837 0.0801 0.041 Uiso 1 1 calc R . .
C18 C 0.3241(3) 0.2861(2) 0.02587(15) 0.0310(6) Uani 1 1 d . . .
H18A H 0.3158 0.2807 -0.0267 0.037 Uiso 1 1 calc R . .
C19 C 0.4614(3) 0.29351(19) 0.03918(14) 0.0245(5) Uani 1 1 d . . .
H19A H 0.5464 0.2944 -0.0044 0.029 Uiso 1 1 calc R . .
C20 C 0.7103(2) 0.10523(19) 0.21767(13) 0.0218(5) Uani 1 1 d . . .
C21 C 0.6964(2) 0.02744(18) 0.28548(13) 0.0213(5) Uani 1 1 d . . .
C22 C 0.7203(2) 0.05679(18) 0.35576(13) 0.0222(5) Uani 1 1 d . . .
C23 C 0.7040(3) -0.0092(2) 0.42124(14) 0.0275(5) Uani 1 1 d . . .
H23A H 0.7203 0.0113 0.4693 0.033 Uiso 1 1 calc R . .
C24 C 0.6637(3) -0.1047(2) 0.41495(15) 0.0315(6) Uani 1 1 d . . .
H24A H 0.6510 -0.1498 0.4592 0.038 Uiso 1 1 calc R . .
C25 C 0.6418(3) -0.1355(2) 0.34451(15) 0.0315(6) Uani 1 1 d . . .
H25A H 0.6150 -0.2018 0.3408 0.038 Uiso 1 1 calc R . .
C26 C 0.6586(3) -0.0703(2) 0.27943(14) 0.0277(5) Uani 1 1 d . . .
H26A H 0.6446 -0.0922 0.2311 0.033 Uiso 1 1 calc R . .
C27 C 0.6337(3) 0.27623(19) 0.43667(13) 0.0239(5) Uani 1 1 d . . .
C28 C 0.4829(3) 0.3415(2) 0.43135(15) 0.0325(6) Uani 1 1 d . . .
H28A H 0.4557 0.3422 0.3826 0.039 Uiso 1 1 calc R . .
C29 C 0.3720(3) 0.4056(2) 0.49696(17) 0.0416(7) Uani 1 1 d . . .
H29A H 0.2685 0.4495 0.4932 0.050 Uiso 1 1 calc R . .
C30 C 0.4110(3) 0.4062(2) 0.56747(16) 0.0412(7) Uani 1 1 d . . .
H30A H 0.3343 0.4500 0.6124 0.049 Uiso 1 1 calc R . .
C31 C 0.5612(3) 0.3432(2) 0.57318(15) 0.0394(6) Uani 1 1 d . . .
H31A H 0.5885 0.3448 0.6217 0.047 Uiso 1 1 calc R . .
C32 C 0.6724(3) 0.2776(2) 0.50810(14) 0.0305(5) Uani 1 1 d . . .
H32A H 0.7754 0.2334 0.5123 0.037 Uiso 1 1 calc R . .
C33 C 0.9639(2) 0.1508(2) 0.36666(13) 0.0239(5) Uani 1 1 d . . .
C34 C 1.0179(3) 0.2391(2) 0.37680(16) 0.0342(6) Uani 1 1 d . . .
H34A H 0.9509 0.3161 0.3776 0.041 Uiso 1 1 calc R . .
C35 C 1.1695(3) 0.2150(2) 0.38574(17) 0.0402(7) Uani 1 1 d . . .
H35A H 1.2052 0.2754 0.3941 0.048 Uiso 1 1 calc R . .
C36 C 1.2682(3) 0.1036(2) 0.38250(15) 0.0382(6) Uani 1 1 d . . .
H36A H 1.3727 0.0872 0.3877 0.046 Uiso 1 1 calc R . .
C37 C 1.2160(3) 0.0162(2) 0.37176(17) 0.0436(7) Uani 1 1 d . . .
H37A H 1.2845 -0.0606 0.3696 0.052 Uiso 1 1 calc R . .
C38 C 1.0637(3) 0.0392(2) 0.36406(16) 0.0362(6) Uani 1 1 d . . .
H38A H 1.0280 -0.0218 0.3570 0.043 Uiso 1 1 calc R . .
C39 C 0.2947(3) -0.0104(3) 0.07554(18) 0.0446(7) Uani 1 1 d . . .
H39A H 0.2687 0.0512 0.0391 0.054 Uiso 1 1 calc R . .
H39B H 0.3252 -0.0842 0.0456 0.054 Uiso 1 1 calc R . .
C40A C 0.026(3) 0.6299(9) 0.3216(10) 0.052(3) Uani 0.347(15) 1 d PDU A 1
H40A H 0.0760 0.6099 0.2644 0.063 Uiso 0.347(15) 1 calc PR A 1
H40B H -0.0899 0.6524 0.3306 0.063 Uiso 0.347(15) 1 calc PR A 1
Cl3A Cl 0.0725(8) 0.7424(6) 0.3505(5) 0.0682(19) Uani 0.347(15) 1 d PDU A 1
Cl4A Cl 0.0932(19) 0.5132(7) 0.3750(10) 0.125(3) Uani 0.347(15) 1 d PDU A 1
C40B C 0.0774(15) 0.6074(7) 0.3151(5) 0.065(3) Uani 0.653(15) 1 d PDU A 2
H40C H 0.1826 0.5653 0.2795 0.078 Uiso 0.653(15) 1 calc PR A 2
H40D H -0.0033 0.6099 0.2869 0.078 Uiso 0.653(15) 1 calc PR A 2
Cl3B Cl 0.0681(5) 0.7451(4) 0.3323(4) 0.1038(14) Uani 0.653(15) 1 d PDU A 2
Cl4B Cl 0.0482(5) 0.5317(5) 0.3984(3) 0.0951(13) Uani 0.653(15) 1 d PDU A 2

loop_
_atom_site_aniso_label
_atom_site_aniso_U_11
_atom_site_aniso_U_22
_atom_site_aniso_U_33
_atom_site_aniso_U_23
_atom_site_aniso_U_13
_atom_site_aniso_U_12
Ni1 0.02127(14) 0.02144(16) 0.01901(16) 0.00422(11) -0.00774(11) -0.00958(11)
P1 0.0200(3) 0.0194(3) 0.0178(3) 0.0019(2) -0.0063(2) -0.0076(2)
P2 0.0228(3) 0.0214(3) 0.0192(3) 0.0039(2) -0.0082(2) -0.0098(2)
O1 0.0344(9) 0.0314(10) 0.0360(10) 0.0112(8) -0.0187(7) -0.0208(7)
O2 0.0470(10) 0.0380(10) 0.0475(12) 0.0075(9) -0.0201(9) -0.0284(9)
O3 0.0356(9) 0.0293(9) 0.0225(9) 0.0003(7) -0.0093(7) -0.0125(7)
Cl1 0.0450(4) 0.0443(4) 0.0540(5) 0.0087(3) -0.0221(3) -0.0183(3)
Cl2 0.0462(4) 0.0841(6) 0.0681(6) -0.0001(5) -0.0056(4) -0.0276(4)
C1 0.0339(12) 0.0301(13) 0.0165(12) 0.0019(10) -0.0045(9) -0.0176(10)
C2 0.0315(12) 0.0251(12) 0.0150(11) 0.0023(9) -0.0026(9) -0.0139(10)
C3 0.0256(11) 0.0205(11) 0.0166(11) 0.0019(9) -0.0017(9) -0.0079(9)
C4 0.0318(12) 0.0268(13) 0.0244(13) 0.0037(10) -0.0073(10) -0.0088(10)
C5 0.0362(13) 0.0265(13) 0.0302(14) 0.0066(11) -0.0062(11) -0.0022(11)
C6 0.0480(15) 0.0202(12) 0.0313(14) 0.0012(11) -0.0030(12) -0.0051(11)
C7 0.0473(14) 0.0257(13) 0.0222(13) -0.0010(10) -0.0039(11) -0.0189(11)
C8 0.0196(10) 0.0267(12) 0.0174(11) 0.0014(9) -0.0074(8) -0.0094(9)
C9 0.0268(11) 0.0251(12) 0.0269(13) 0.0034(10) -0.0054(9) -0.0092(9)
C10 0.0330(13) 0.0379(15) 0.0299(14) 0.0102(11) -0.0051(10) -0.0176(11)
C11 0.0242(11) 0.0473(16) 0.0246(13) -0.0002(11) 0.0000(10) -0.0139(11)
C12 0.0271(12) 0.0323(14) 0.0334(14) -0.0083(11) -0.0024(10) -0.0055(10)
C13 0.0299(12) 0.0271(13) 0.0273(13) 0.0027(10) -0.0072(10) -0.0112(10)
C14 0.0210(10) 0.0187(11) 0.0248(12) 0.0026(9) -0.0095(9) -0.0069(9)
C15 0.0266(12) 0.0362(14) 0.0266(13) 0.0023(11) -0.0058(10) -0.0129(10)
C16 0.0245(12) 0.0405(15) 0.0401(16) 0.0038(12) -0.0049(10) -0.0148(11)
C17 0.0262(12) 0.0316(14) 0.0504(17) 0.0039(12) -0.0184(11) -0.0112(10)
C18 0.0370(13) 0.0293(13) 0.0336(14) 0.0028(11) -0.0206(11) -0.0115(11)
C19 0.0278(11) 0.0235(12) 0.0248(12) 0.0026(10) -0.0100(9) -0.0098(9)
C20 0.0183(10) 0.0246(12) 0.0224(12) 0.0007(10) -0.0061(8) -0.0067(9)
C21 0.0188(10) 0.0213(11) 0.0226(12) -0.0001(9) -0.0046(8) -0.0057(9)
C22 0.0213(10) 0.0209(11) 0.0245(12) 0.0019(9) -0.0054(9) -0.0078(9)
C23 0.0346(12) 0.0259(13) 0.0229(12) 0.0044(10) -0.0085(10) -0.0108(10)
C24 0.0391(13) 0.0258(13) 0.0305(14) 0.0101(11) -0.0071(11) -0.0144(11)
C25 0.0390(13) 0.0222(12) 0.0367(15) 0.0035(11) -0.0099(11) -0.0149(10)
C26 0.0330(12) 0.0243(12) 0.0275(13) 0.0004(10) -0.0093(10) -0.0110(10)
C27 0.0288(11) 0.0219(12) 0.0236(12) 0.0020(10) -0.0054(9) -0.0131(9)
C28 0.0316(13) 0.0335(14) 0.0331(14) 0.0004(11) -0.0091(10) -0.0115(11)
C29 0.0325(13) 0.0391(16) 0.0441(17) -0.0014(13) -0.0013(12) -0.0067(12)
C30 0.0478(16) 0.0339(15) 0.0329(15) -0.0043(12) 0.0080(12) -0.0157(12)
C31 0.0547(17) 0.0426(16) 0.0235(14) 0.0014(12) -0.0051(12) -0.0236(13)
C32 0.0359(13) 0.0307(14) 0.0261(13) 0.0036(11) -0.0083(10) -0.0129(11)
C33 0.0250(11) 0.0298(13) 0.0202(12) 0.0044(10) -0.0082(9) -0.0120(10)
C34 0.0323(13) 0.0334(14) 0.0417(16) 0.0083(12) -0.0144(11) -0.0144(11)
C35 0.0369(14) 0.0500(17) 0.0450(17) 0.0070(13) -0.0170(12) -0.0250(13)
C36 0.0249(12) 0.0580(18) 0.0347(15) 0.0073(13) -0.0131(11) -0.0143(12)
C37 0.0326(14) 0.0400(16) 0.0542(19) 0.0035(14) -0.0182(13) -0.0025(12)
C38 0.0321(13) 0.0320(14) 0.0468(17) 0.0020(12) -0.0165(11) -0.0093(11)
C39 0.0428(15) 0.0445(17) 0.0515(18) -0.0011(14) -0.0169(13) -0.0174(13)
C40A 0.069(8) 0.043(5) 0.065(6) 0.005(5) -0.039(6) -0.029(5)
Cl3A 0.055(3) 0.039(2) 0.128(4) -0.026(2) -0.048(3) -0.0160(18)
Cl4A 0.166(7) 0.057(3) 0.173(8) 0.043(4) -0.108(5) -0.021(4)
C40B 0.084(7) 0.072(4) 0.057(4) 0.006(3) -0.021(4) -0.049(4)
Cl3B 0.064(2) 0.0663(18) 0.144(3) -0.0225(17) 0.0322(18) -0.0166(15)
Cl4B 0.0810(17) 0.137(3) 0.0886(19) 0.0583(19) -0.0348(14) -0.0593(19)

loop_
_atom_type_symbol
_atom_type_description
_atom_type_scat_dispersion_real
_atom_type_scat_dispersion_imag
_atom_type_scat_source
C C 0.0033 0.0016 'International Tables Vol C Tables 4.2.6.8 and 6.1.1.4'
H H 0.0000 0.0000 'International Tables Vol C Tables 4.2.6.8 and 6.1.1.4'
O O 0.0106 0.0060 'International Tables Vol C Tables 4.2.6.8 and 6.1.1.4'
P P 0.1023 0.0942 'International Tables Vol C Tables 4.2.6.8 and 6.1.1.4'
Cl Cl 0.1484 0.1585 'International Tables Vol C Tables 4.2.6.8 and 6.1.1.4'
Ni Ni 0.3393 1.1124 'International Tables Vol C Tables 4.2.6.8 and 6.1.1.4'

loop_
_exptl_crystal_face_index_h
_exptl_crystal_face_index_k
_exptl_crystal_face_index_l
_exptl_crystal_face_perp_dist
0.00 0.00 -1.00 0.2140
0.00 0.00 1.00 0.1030
-1.00 0.00 -1.00 0.1990
0.00 1.00 0.00 0.0740
1.00 0.00 1.00 0.1700
-2.00 -3.00 -3.00 0.1070
-1.00 0.00 1.00 0.1420
1.00 0.00 -1.00 0.2330
1.00 -1.00 0.00 0.1960
-1.00 -2.00 1.00 0.1010

loop_
_geom_angle_atom_site_label_1
_geom_angle_atom_site_label_2
_geom_angle_atom_site_label_3
_geom_angle
C20 Ni1 O1 166.38(8)
C20 Ni1 P2 86.83(7)
O1 Ni1 P2 91.92(5)
C20 Ni1 P1 94.64(7)
O1 Ni1 P1 89.95(5)
P2 Ni1 P1 165.52(2)
C14 P1 C8 107.04(10)
C14 P1 C3 102.61(10)
C8 P1 C3 103.76(10)
C14 P1 Ni1 120.51(7)
C8 P1 Ni1 113.67(7)
C3 P1 Ni1 107.42(7)
C22 P2 C33 107.95(10)
C22 P2 C27 105.46(10)
C33 P2 C27 105.19(10)
C22 P2 Ni1 102.76(8)
C33 P2 Ni1 118.44(7)
C27 P2 Ni1 116.08(8)
C1 O1 Ni1 138.85(15)
O2 C1 O1 122.9(2)
O2 C1 C2 117.8(2)
O1 C1 C2 119.3(2)
C7 C2 C3 118.7(2)
C7 C2 C1 116.2(2)
C3 C2 C1 125.1(2)
C4 C3 C2 119.4(2)
C4 C3 P1 120.17(18)
C2 C3 P1 120.39(17)
C5 C4 C3 121.0(2)
C5 C4 H4A 119.5
C3 C4 H4A 119.5
C6 C5 C4 119.7(2)
C6 C5 H5A 120.2
C4 C5 H5A 120.2
C5 C6 C7 119.8(2)
C5 C6 H6A 120.1
C7 C6 H6A 120.1
C6 C7 C2 121.4(2)
C6 C7 H7A 119.3
C2 C7 H7A 119.3
C9 C8 C13 119.2(2)
C9 C8 P1 121.97(17)
C13 C8 P1 118.76(17)
C10 C9 C8 120.4(2)
C10 C9 H9A 119.8
C8 C9 H9A 119.8
C11 C10 C9 120.1(2)
C11 C10 H10A 119.9
C9 C10 H10A 119.9
C10 C11 C12 120.1(2)
C10 C11 H11A 119.9
C12 C11 H11A 119.9
C11 C12 C13 120.0(2)
C11 C12 H12A 120.0
C13 C12 H12A 120.0
C12 C13 C8 120.1(2)
C12 C13 H13A 119.9
C8 C13 H13A 119.9
C19 C14 C15 119.3(2)
C19 C14 P1 122.78(17)
C15 C14 P1 117.52(17)
C16 C15 C14 120.0(2)
C16 C15 H15A 120.0
C14 C15 H15A 120.0
C17 C16 C15 120.3(2)
C17 C16 H16A 119.9
C15 C16 H16A 119.9
C16 C17 C18 120.0(2)
C16 C17 H17A 120.0
C18 C17 H17A 120.0
C17 C18 C19 120.0(2)
C17 C18 H18A 120.0
C19 C18 H18A 120.0
C14 C19 C18 120.3(2)
C14 C19 H19A 119.9
C18 C19 H19A 119.9
O3 C20 C21 118.3(2)
O3 C20 Ni1 122.47(17)
C21 C20 Ni1 118.97(16)
C22 C21 C26 119.6(2)
C22 C21 C20 118.1(2)
C26 C21 C20 122.3(2)
C21 C22 C23 120.9(2)
C21 C22 P2 112.28(16)
C23 C22 P2 126.84(18)
C24 C23 C22 118.9(2)
C24 C23 H23A 120.5
C22 C23 H23A 120.5
C23 C24 C25 120.5(2)
C23 C24 H24A 119.7
C25 C24 H24A 119.7
C26 C25 C24 120.6(2)
C26 C25 H25A 119.7
C24 C25 H25A 119.7
C25 C26 C21 119.4(2)
C25 C26 H26A 120.3
C21 C26 H26A 120.3
C28 C27 C32 119.2(2)
C28 C27 P2 117.83(18)
C32 C27 P2 122.85(17)
C29 C28 C27 120.1(2)
C29 C28 H28A 119.9
C27 C28 H28A 119.9
C30 C29 C28 120.3(3)
C30 C29 H29A 119.9
C28 C29 H29A 119.9
C29 C30 C31 120.2(2)
C29 C30 H30A 119.9
C31 C30 H30A 119.9
C30 C31 C32 120.0(3)
C30 C31 H31A 120.0
C32 C31 H31A 120.0
C31 C32 C27 120.2(2)
C31 C32 H32A 119.9
C27 C32 H32A 119.9
C38 C33 C34 119.4(2)
C38 C33 P2 121.88(18)
C34 C33 P2 118.63(18)
C35 C34 C33 120.0(2)
C35 C34 H34A 120.0
C33 C34 H34A 120.0
C36 C35 C34 120.1(3)
C36 C35 H35A 119.9
C34 C35 H35A 119.9
C37 C36 C35 120.0(2)
C37 C36 H36A 120.0
C35 C36 H36A 120.0
C36 C37 C38 120.4(3)
C36 C37 H37A 119.8
C38 C37 H37A 119.8
C33 C38 C37 120.0(2)
C33 C38 H38A 120.0
C37 C38 H38A 120.0
Cl2 C39 Cl1 112.29(17)
Cl2 C39 H39A 109.1
Cl1 C39 H39A 109.1
Cl2 C39 H39B 109.1
Cl1 C39 H39B 109.1
H39A C39 H39B 107.9
Cl3A C40A Cl4A 110.0(8)
Cl3A C40A H40A 109.7
Cl4A C40A H40A 109.7
Cl3A C40A H40B 109.7
Cl4A C40A H40B 109.7
H40A C40A H40B 108.2
Cl3B C40B Cl4B 115.4(5)
Cl3B C40B H40C 108.4
Cl4B C40B H40C 108.4
Cl3B C40B H40D 108.4
Cl4B C40B H40D 108.4
H40C C40B H40D 107.5

loop_
_geom_bond_atom_site_label_1
_geom_bond_atom_site_label_2
_geom_bond_distance
Ni1 C20 1.894(2)
Ni1 O1 1.9151(16)
Ni1 P2 2.1786(6)
Ni1 P1 2.1914(6)
P1 C14 1.815(2)
P1 C8 1.829(2)
P1 C3 1.832(2)
P2 C22 1.808(2)
P2 C33 1.812(2)
P2 C27 1.816(2)
O1 C1 1.284(3)
O2 C1 1.227(3)
O3 C20 1.217(3)
Cl1 C39 1.758(3)
Cl2 C39 1.747(3)
C1 C2 1.518(3)
C2 C7 1.395(3)
C2 C3 1.400(3)
C3 C4 1.393(3)
C4 C5 1.388(3)
C4 H4A 0.9500
C5 C6 1.378(4)
C5 H5A 0.9500
C6 C7 1.383(4)
C6 H6A 0.9500
C7 H7A 0.9500
C8 C9 1.392(3)
C8 C13 1.393(3)
C9 C10 1.388(3)
C9 H9A 0.9500
C10 C11 1.378(4)
C10 H10A 0.9500
C11 C12 1.386(4)
C11 H11A 0.9500
C12 C13 1.391(3)
C12 H12A 0.9500
C13 H13A 0.9500
C14 C19 1.386(3)
C14 C15 1.393(3)
C15 C16 1.387(3)
C15 H15A 0.9500
C16 C17 1.377(4)
C16 H16A 0.9500
C17 C18 1.383(4)
C17 H17A 0.9500
C18 C19 1.388(3)
C18 H18A 0.9500
C19 H19A 0.9500
C20 C21 1.518(3)
C21 C22 1.386(3)
C21 C26 1.393(3)
C22 C23 1.398(3)
C23 C24 1.380(3)
C23 H23A 0.9500
C24 C25 1.386(4)
C24 H24A 0.9500
C25 C26 1.386(3)
C25 H25A 0.9500
C26 H26A 0.9500
C27 C28 1.388(3)
C27 C32 1.389(3)
C28 C29 1.384(4)
C28 H28A 0.9500
C29 C30 1.374(4)
C29 H29A 0.9500
C30 C31 1.378(4)
C30 H30A 0.9500
C31 C32 1.385(3)
C31 H31A 0.9500
C32 H32A 0.9500
C33 C38 1.382(3)
C33 C34 1.389(3)
C34 C35 1.387(3)
C34 H34A 0.9500
C35 C36 1.376(4)
C35 H35A 0.9500
C36 C37 1.370(4)
C36 H36A 0.9500
C37 C38 1.387(3)
C37 H37A 0.9500
C38 H38A 0.9500
C39 H39A 0.9900
C39 H39B 0.9900
C40A Cl3A 1.724(7)
C40A Cl4A 1.727(8)
C40A H40A 0.9900
C40A H40B 0.9900
C40B Cl3B 1.723(5)
C40B Cl4B 1.726(6)
C40B H40C 0.9900
C40B H40D 0.9900
